data_7205793
loop_
_publ_author_name
'Paton, Andrew S.'
'Lough, Alan J.'
'Bender, Timothy P.'

_publ_section_title
;
 A role for \p--Br interactions in the solid-state molecular packing of
 para-halo-phenoxy-boronsubphthalocyanines
;
_journal_issue 11
_journal_name_full CrystEngComm
_journal_page_first 3653
_journal_paper_doi 10.1039/c0ce00796j
_journal_volume 13
_journal_year 2011
_chemical_formula_moiety 'C30 H16 B I N6 O'
_chemical_formula_sum 'C30 H16 B I N6 O'
_chemical_formula_weight 614.20
_chemical_name_systematic
;
?
;
_space_group_IT_number 2
_symmetry_cell_setting triclinic
_symmetry_space_group_name_Hall '-P 1'
_symmetry_space_group_name_H-M 'P -1'
_atom_sites_solution_hydrogens geom
_atom_sites_solution_primary direct
_atom_sites_solution_secondary difmap
_audit_creation_method SHELXL-97
_cell_angle_alpha 87.1720(16)
_cell_angle_beta 79.7950(17)
_cell_angle_gamma 68.6810(18)
_cell_formula_units_Z 2
_cell_length_a 10.1878(3)
_cell_length_b 11.1594(4)
_cell_length_c 11.6949(4)
_cell_measurement_reflns_used 13675
_cell_measurement_temperature 150(1)
_cell_measurement_theta_max 27.5
_cell_measurement_theta_min 2.7
_cell_volume 1218.85(7)
_computing_cell_refinement 'Denzo-SMN (Otwinowski & Minor, 1997)'
_computing_data_collection 'Collect (Nonius B.V., 1997-2002)'
_computing_data_reduction Denzo-SMN
_computing_molecular_graphics 'PLATON (Spek, 2009)'
_computing_publication_material 'SHELXTL V6.1'
_computing_structure_refinement 'SHELXTL V6.1 (Sheldrick, 2008)'
_computing_structure_solution 'SIR-92 (Altomare et al., 1994)'
_diffrn_ambient_temperature 150(1)
_diffrn_detector_area_resol_mean 9
_diffrn_measured_fraction_theta_full 0.988
_diffrn_measured_fraction_theta_max 0.988
_diffrn_measurement_device_type 'Nonius KappaCCD'
_diffrn_measurement_method '\f scans and \w scans with \k offsets'
_diffrn_radiation_monochromator graphite
_diffrn_radiation_source 'fine-focus sealed tube'
_diffrn_radiation_type MoK\a
_diffrn_radiation_wavelength 0.71073
_diffrn_reflns_av_R_equivalents 0.0329
_diffrn_reflns_av_sigmaI/netI 0.0421
_diffrn_reflns_limit_h_max 13
_diffrn_reflns_limit_h_min -12
_diffrn_reflns_limit_k_max 14
_diffrn_reflns_limit_k_min -14
_diffrn_reflns_limit_l_max 15
_diffrn_reflns_limit_l_min -14
_diffrn_reflns_number 13675
_diffrn_reflns_theta_full 27.50
_diffrn_reflns_theta_max 27.50
_diffrn_reflns_theta_min 2.56
_exptl_absorpt_coefficient_mu 1.352
_exptl_absorpt_correction_T_max 0.820
_exptl_absorpt_correction_T_min 0.776
_exptl_absorpt_correction_type multi-scan
_exptl_absorpt_process_details
;
multi-scan from symmetry-related measurements
Sortav (Blessing 1995)
;
_exptl_crystal_colour purple
_exptl_crystal_density_diffrn 1.674
_exptl_crystal_density_method 'not measured'
_exptl_crystal_description block
_exptl_crystal_F_000 608
_exptl_crystal_size_max 0.20
_exptl_crystal_size_mid 0.16
_exptl_crystal_size_min 0.15
_refine_diff_density_max 1.070
_refine_diff_density_min -0.857
_refine_diff_density_rms 0.089
_refine_ls_extinction_method none
_refine_ls_goodness_of_fit_ref 1.049
_refine_ls_hydrogen_treatment constr
_refine_ls_matrix_type full
_refine_ls_number_parameters 352
_refine_ls_number_reflns 5543
_refine_ls_number_restraints 0
_refine_ls_restrained_S_all 1.049
_refine_ls_R_factor_all 0.0467
_refine_ls_R_factor_gt 0.0346
_refine_ls_shift/su_max 0.001
_refine_ls_shift/su_mean 0.000
_refine_ls_structure_factor_coef Fsqd
_refine_ls_weighting_details 'calc w=1/[\s^2^(Fo^2^)+(0.0378P)^2^+0.9742P] where P=(Fo^2^+2Fc^2^)/3'
_refine_ls_weighting_scheme calc
_refine_ls_wR_factor_gt 0.0788
_refine_ls_wR_factor_ref 0.0859
_reflns_number_gt 4641
_reflns_number_total 5543
_reflns_threshold_expression I>2\s(I)
_cod_data_source_file c0ce00796j.txt
_cod_data_source_block IPhO-BsubPc
_cod_depositor_comments
;
The following automatic conversions were performed:
'_symmetry_cell_setting' value 'Triclinic' changed to 'triclinic'
according to '/home/saulius/struct/CIF-dictionaries/cif_core.dic'
dictionary named 'cif_core.dic' version 2.4.1 from 2010-06-29.

Automatic conversion script
Id: cif_fix_enum 1555 2011-01-17 13:19:09Z saulius 
;
_cod_database_code 7205793

loop_
_symmetry_equiv_pos_as_xyz
'x, y, z'
'-x, -y, -z'

loop_
_atom_site_label
_atom_site_type_symbol
_atom_site_fract_x
_atom_site_fract_y
_atom_site_fract_z
_atom_site_U_iso_or_equiv
_atom_site_adp_type
_atom_site_occupancy
_atom_site_symmetry_multiplicity
_atom_site_calc_flag
_atom_site_refinement_flags
_atom_site_disorder_assembly
_atom_site_disorder_group
I1 I 0.92120(2) 0.066531(18) 0.279519(18) 0.03507(8) Uani 1 1 d . . .
O1 O 0.37901(19) 0.43289(17) 0.09407(16) 0.0232(4) Uani 1 1 d . . .
N1 N 0.1379(2) 0.5955(2) 0.12831(19) 0.0207(4) Uani 1 1 d . . .
N2 N 0.0057(2) 0.4655(2) 0.2145(2) 0.0238(5) Uani 1 1 d . . .
N3 N 0.2155(2) 0.4562(2) 0.28195(19) 0.0210(5) Uani 1 1 d . . .
N4 N 0.3425(2) 0.5104(2) 0.41007(19) 0.0224(5) Uani 1 1 d . . .
N5 N 0.3086(2) 0.6196(2) 0.23086(19) 0.0200(4) Uani 1 1 d . . .
N6 N 0.1806(2) 0.7921(2) 0.11857(19) 0.0219(5) Uani 1 1 d . . .
C1 C 0.1069(3) 0.7209(2) 0.0944(2) 0.0210(5) Uani 1 1 d . . .
C2 C -0.0351(3) 0.7624(3) 0.0632(2) 0.0217(5) Uani 1 1 d . . .
C3 C -0.1240(3) 0.8798(3) 0.0261(2) 0.0266(6) Uani 1 1 d . . .
H3A H -0.0898 0.9479 0.0051 0.032 Uiso 1 1 calc R . .
C4 C -0.2640(3) 0.8941(3) 0.0207(3) 0.0301(6) Uani 1 1 d . . .
H4A H -0.3262 0.9733 -0.0046 0.036 Uiso 1 1 calc R . .
C5 C -0.3153(3) 0.7948(3) 0.0517(3) 0.0320(7) Uani 1 1 d . . .
H5A H -0.4119 0.8080 0.0475 0.038 Uiso 1 1 calc R . .
C6 C -0.2290(3) 0.6779(3) 0.0883(2) 0.0283(6) Uani 1 1 d . . .
H6A H -0.2648 0.6108 0.1095 0.034 Uiso 1 1 calc R . .
C7 C -0.0875(3) 0.6611(3) 0.0934(2) 0.0238(6) Uani 1 1 d . . .
C8 C 0.0214(3) 0.5591(3) 0.1423(2) 0.0224(5) Uani 1 1 d . . .
C9 C 0.0994(3) 0.4211(2) 0.2880(2) 0.0234(5) Uani 1 1 d . . .
C10 C 0.0885(3) 0.3573(2) 0.3988(2) 0.0230(5) Uani 1 1 d . . .
C11 C -0.0080(3) 0.3013(3) 0.4527(3) 0.0263(6) Uani 1 1 d . . .
H11A H -0.0833 0.2994 0.4161 0.032 Uiso 1 1 calc R . .
C12 C 0.0094(3) 0.2488(3) 0.5610(3) 0.0300(6) Uani 1 1 d . . .
H12A H -0.0527 0.2068 0.5977 0.036 Uiso 1 1 calc R . .
C13 C 0.1166(3) 0.2561(3) 0.6180(2) 0.0295(6) Uani 1 1 d . . .
H13A H 0.1274 0.2171 0.6915 0.035 Uiso 1 1 calc R . .
C14 C 0.2071(3) 0.3193(3) 0.5685(2) 0.0266(6) Uani 1 1 d . . .
H14A H 0.2755 0.3291 0.6092 0.032 Uiso 1 1 calc R . .
C15 C 0.1945(3) 0.3677(2) 0.4580(2) 0.0223(5) Uani 1 1 d . . .
C16 C 0.2668(3) 0.4424(2) 0.3839(2) 0.0215(5) Uani 1 1 d . . .
C17 C 0.3518(3) 0.6051(2) 0.3365(2) 0.0216(5) Uani 1 1 d . . .
C18 C 0.3707(3) 0.7240(3) 0.3600(2) 0.0219(5) Uani 1 1 d . . .
C19 C 0.4098(3) 0.7645(3) 0.4555(3) 0.0270(6) Uani 1 1 d . . .
H19A H 0.4412 0.7072 0.5162 0.032 Uiso 1 1 calc R . .
C20 C 0.4014(3) 0.8904(3) 0.4588(3) 0.0308(6) Uani 1 1 d . . .
H20A H 0.4293 0.9194 0.5223 0.037 Uiso 1 1 calc R . .
C21 C 0.3525(3) 0.9771(3) 0.3707(3) 0.0301(6) Uani 1 1 d . . .
H21A H 0.3480 1.0633 0.3758 0.036 Uiso 1 1 calc R . .
C22 C 0.3110(3) 0.9385(3) 0.2766(3) 0.0256(6) Uani 1 1 d . . .
H22A H 0.2764 0.9977 0.2180 0.031 Uiso 1 1 calc R . .
C23 C 0.3212(3) 0.8107(3) 0.2700(2) 0.0216(5) Uani 1 1 d . . .
C24 C 0.2728(3) 0.7440(3) 0.1919(2) 0.0222(5) Uani 1 1 d . . .
C25 C 0.4984(3) 0.3522(2) 0.1360(2) 0.0215(5) Uani 1 1 d . . .
C26 C 0.6110(3) 0.3932(3) 0.1401(2) 0.0244(6) Uani 1 1 d . . .
H26A H 0.6058 0.4764 0.1138 0.029 Uiso 1 1 calc R . .
C27 C 0.7312(3) 0.3125(3) 0.1827(2) 0.0257(6) Uani 1 1 d . . .
H27A H 0.8085 0.3401 0.1857 0.031 Uiso 1 1 calc R . .
C28 C 0.7373(3) 0.1913(3) 0.2209(2) 0.0242(6) Uani 1 1 d . . .
C29 C 0.6250(3) 0.1495(3) 0.2178(2) 0.0256(6) Uani 1 1 d . . .
H29A H 0.6303 0.0662 0.2440 0.031 Uiso 1 1 calc R . .
C30 C 0.5050(3) 0.2313(3) 0.1756(2) 0.0248(6) Uani 1 1 d . . .
H30A H 0.4270 0.2043 0.1738 0.030 Uiso 1 1 calc R . .
B1 B 0.2687(3) 0.5203(3) 0.1777(3) 0.0207(6) Uani 1 1 d . . .

loop_
_atom_site_aniso_label
_atom_site_aniso_U_11
_atom_site_aniso_U_22
_atom_site_aniso_U_33
_atom_site_aniso_U_23
_atom_site_aniso_U_13
_atom_site_aniso_U_12
I1 0.03119(12) 0.02728(12) 0.04189(14) 0.00057(8) -0.01409(9) -0.00123(8)
O1 0.0235(9) 0.0222(9) 0.0213(9) -0.0001(7) -0.0065(7) -0.0039(7)
N1 0.0230(11) 0.0194(11) 0.0197(11) 0.0009(9) -0.0064(9) -0.0065(9)
N2 0.0259(12) 0.0216(11) 0.0250(12) 0.0002(9) -0.0079(9) -0.0082(9)
N3 0.0222(11) 0.0178(10) 0.0228(12) 0.0009(9) -0.0057(9) -0.0063(9)
N4 0.0206(11) 0.0220(11) 0.0238(12) 0.0022(9) -0.0054(9) -0.0064(9)
N5 0.0197(10) 0.0185(11) 0.0213(11) 0.0015(9) -0.0047(9) -0.0058(9)
N6 0.0227(11) 0.0196(11) 0.0217(12) 0.0015(9) -0.0025(9) -0.0065(9)
C1 0.0222(12) 0.0206(13) 0.0189(13) 0.0008(10) -0.0031(10) -0.0066(10)
C2 0.0248(13) 0.0236(13) 0.0176(13) -0.0013(10) -0.0080(10) -0.0074(11)
C3 0.0315(15) 0.0245(14) 0.0221(14) -0.0001(11) -0.0074(11) -0.0069(12)
C4 0.0311(15) 0.0305(15) 0.0256(15) 0.0024(12) -0.0132(12) -0.0037(12)
C5 0.0249(14) 0.0396(17) 0.0326(16) 0.0004(13) -0.0139(12) -0.0087(12)
C6 0.0299(14) 0.0324(15) 0.0277(15) 0.0009(12) -0.0115(12) -0.0144(12)
C7 0.0289(14) 0.0227(13) 0.0216(14) -0.0005(11) -0.0102(11) -0.0086(11)
C8 0.0244(13) 0.0223(13) 0.0215(13) -0.0020(11) -0.0065(10) -0.0079(11)
C9 0.0247(13) 0.0179(12) 0.0268(14) -0.0017(11) -0.0062(11) -0.0056(10)
C10 0.0238(13) 0.0166(12) 0.0267(14) -0.0007(10) -0.0044(11) -0.0048(10)
C11 0.0257(14) 0.0223(14) 0.0305(15) -0.0005(11) -0.0034(11) -0.0085(11)
C12 0.0315(15) 0.0230(14) 0.0313(16) 0.0017(12) 0.0040(12) -0.0094(12)
C13 0.0358(15) 0.0267(15) 0.0217(14) 0.0036(11) -0.0002(12) -0.0088(12)
C14 0.0307(14) 0.0215(13) 0.0258(15) -0.0002(11) -0.0056(11) -0.0067(11)
C15 0.0223(13) 0.0177(12) 0.0240(14) -0.0005(10) -0.0046(10) -0.0035(10)
C16 0.0192(12) 0.0199(12) 0.0227(13) 0.0018(10) -0.0049(10) -0.0033(10)
C17 0.0155(11) 0.0210(13) 0.0256(14) 0.0011(11) -0.0048(10) -0.0028(10)
C18 0.0187(12) 0.0232(13) 0.0238(14) 0.0009(11) -0.0043(10) -0.0072(10)
C19 0.0265(14) 0.0302(15) 0.0273(15) 0.0014(12) -0.0092(11) -0.0118(12)
C20 0.0338(15) 0.0334(16) 0.0319(16) -0.0004(13) -0.0103(12) -0.0175(13)
C21 0.0333(15) 0.0260(14) 0.0350(17) -0.0022(12) -0.0085(13) -0.0137(12)
C22 0.0247(13) 0.0238(14) 0.0301(15) 0.0038(11) -0.0065(11) -0.0107(11)
C23 0.0165(12) 0.0247(13) 0.0233(14) 0.0004(11) -0.0020(10) -0.0077(10)
C24 0.0188(12) 0.0268(14) 0.0219(14) -0.0025(11) 0.0003(10) -0.0108(11)
C25 0.0225(12) 0.0228(13) 0.0163(13) -0.0020(10) -0.0029(10) -0.0045(10)
C26 0.0277(14) 0.0202(13) 0.0249(14) 0.0003(11) -0.0023(11) -0.0090(11)
C27 0.0234(13) 0.0259(14) 0.0264(15) -0.0001(11) -0.0031(11) -0.0077(11)
C28 0.0247(13) 0.0200(13) 0.0226(14) -0.0009(10) -0.0050(11) -0.0013(10)
C29 0.0297(14) 0.0174(13) 0.0277(15) -0.0003(11) -0.0043(11) -0.0062(11)
C30 0.0292(14) 0.0232(14) 0.0247(14) -0.0009(11) -0.0062(11) -0.0117(11)
B1 0.0234(14) 0.0193(14) 0.0191(15) 0.0012(11) -0.0055(11) -0.0067(11)

loop_
_atom_type_symbol
_atom_type_description
_atom_type_scat_dispersion_real
_atom_type_scat_dispersion_imag
_atom_type_scat_source
C C 0.0033 0.0016 'International Tables Vol C Tables 4.2.6.8 and 6.1.1.4'
H H 0.0000 0.0000 'International Tables Vol C Tables 4.2.6.8 and 6.1.1.4'
N N 0.0061 0.0033 'International Tables Vol C Tables 4.2.6.8 and 6.1.1.4'
O O 0.0106 0.0060 'International Tables Vol C Tables 4.2.6.8 and 6.1.1.4'
I I -0.4742 1.8119 'International Tables Vol C Tables 4.2.6.8 and 6.1.1.4'
B B 0.0013 0.0007 'International Tables Vol C Tables 4.2.6.8 and 6.1.1.4'

loop_
_geom_angle_atom_site_label_1
_geom_angle_atom_site_label_2
_geom_angle_atom_site_label_3
_geom_angle
_geom_angle_site_symmetry_1
_geom_angle_site_symmetry_3
_geom_angle_publ_flag
C25 O1 B1 116.0(2) . . ?
C8 N1 C1 112.6(2) . . ?
C8 N1 B1 122.0(2) . . ?
C1 N1 B1 123.1(2) . . ?
C9 N2 C8 116.6(2) . . ?
C16 N3 C9 113.7(2) . . ?
C16 N3 B1 123.2(2) . . ?
C9 N3 B1 122.6(2) . . ?
C16 N4 C17 116.4(2) . . ?
C17 N5 C24 112.9(2) . . ?
C17 N5 B1 123.0(2) . . ?
C24 N5 B1 122.4(2) . . ?
C24 N6 C1 117.7(2) . . ?
N6 C1 N1 122.5(2) . . ?
N6 C1 C2 129.4(2) . . ?
N1 C1 C2 105.9(2) . . ?
C3 C2 C7 120.3(2) . . ?
C3 C2 C1 132.4(2) . . ?
C7 C2 C1 106.8(2) . . ?
C4 C3 C2 118.0(3) . . ?
C3 C4 C5 121.4(3) . . ?
C6 C5 C4 121.5(3) . . ?
C5 C6 C7 118.0(3) . . ?
C6 C7 C2 120.8(2) . . ?
C6 C7 C8 130.9(2) . . ?
C2 C7 C8 107.7(2) . . ?
N2 C8 N1 123.5(2) . . ?
N2 C8 C7 128.4(2) . . ?
N1 C8 C7 105.9(2) . . ?
N2 C9 N3 122.5(2) . . ?
N2 C9 C10 130.8(2) . . ?
N3 C9 C10 105.3(2) . . ?
C11 C10 C15 120.4(2) . . ?
C11 C10 C9 131.8(3) . . ?
C15 C10 C9 107.7(2) . . ?
C12 C11 C10 117.9(3) . . ?
C11 C12 C13 121.5(3) . . ?
C14 C13 C12 121.0(3) . . ?
C15 C14 C13 117.9(3) . . ?
C14 C15 C10 121.1(2) . . ?
C14 C15 C16 132.0(3) . . ?
C10 C15 C16 106.7(2) . . ?
N4 C16 N3 122.6(2) . . ?
N4 C16 C15 130.6(2) . . ?
N3 C16 C15 105.3(2) . . ?
N4 C17 N5 123.0(2) . . ?
N4 C17 C18 129.1(2) . . ?
N5 C17 C18 106.1(2) . . ?
C19 C18 C23 121.0(2) . . ?
C19 C18 C17 131.5(2) . . ?
C23 C18 C17 107.0(2) . . ?
C20 C19 C18 117.9(3) . . ?
C19 C20 C21 121.7(3) . . ?
C22 C21 C20 120.9(3) . . ?
C21 C22 C23 118.5(3) . . ?
C22 C23 C18 120.0(2) . . ?
C22 C23 C24 132.1(2) . . ?
C18 C23 C24 107.4(2) . . ?
N6 C24 N5 122.7(2) . . ?
N6 C24 C23 129.6(2) . . ?
N5 C24 C23 105.5(2) . . ?
O1 C25 C30 120.0(2) . . ?
O1 C25 C26 119.8(2) . . ?
C30 C25 C26 120.1(2) . . ?
C27 C26 C25 120.1(2) . . ?
C28 C27 C26 119.3(2) . . ?
C27 C28 C29 121.2(2) . . ?
C27 C28 I1 119.5(2) . . ?
C29 C28 I1 119.24(19) . . ?
C30 C29 C28 119.0(2) . . ?
C25 C30 C29 120.3(2) . . ?
O1 B1 N1 112.8(2) . . ?
O1 B1 N3 114.3(2) . . ?
N1 B1 N3 104.6(2) . . ?
O1 B1 N5 116.1(2) . . ?
N1 B1 N5 104.9(2) . . ?
N3 B1 N5 102.9(2) . . ?

loop_
_geom_bond_atom_site_label_1
_geom_bond_atom_site_label_2
_geom_bond_distance
_geom_bond_site_symmetry_2
_geom_bond_publ_flag
I1 C28 2.094(3) . ?
O1 C25 1.379(3) . ?
O1 B1 1.441(3) . ?
N1 C8 1.369(3) . ?
N1 C1 1.373(3) . ?
N1 B1 1.491(4) . ?
N2 C9 1.342(4) . ?
N2 C8 1.348(3) . ?
N3 C16 1.365(3) . ?
N3 C9 1.365(3) . ?
N3 B1 1.501(4) . ?
N4 C16 1.340(3) . ?
N4 C17 1.349(3) . ?
N5 C17 1.367(3) . ?
N5 C24 1.377(3) . ?
N5 B1 1.505(4) . ?
N6 C24 1.334(3) . ?
N6 C1 1.343(3) . ?
C1 C2 1.458(4) . ?
C2 C3 1.394(4) . ?
C2 C7 1.421(4) . ?
C3 C4 1.389(4) . ?
C4 C5 1.396(4) . ?
C5 C6 1.379(4) . ?
C6 C7 1.396(4) . ?
C7 C8 1.448(4) . ?
C9 C10 1.454(4) . ?
C10 C11 1.393(4) . ?
C10 C15 1.422(4) . ?
C11 C12 1.381(4) . ?
C12 C13 1.404(4) . ?
C13 C14 1.388(4) . ?
C14 C15 1.385(4) . ?
C15 C16 1.463(4) . ?
C17 C18 1.454(4) . ?
C18 C19 1.396(4) . ?
C18 C23 1.425(4) . ?
C19 C20 1.378(4) . ?
C20 C21 1.407(4) . ?
C21 C22 1.385(4) . ?
C22 C23 1.397(4) . ?
C23 C24 1.457(4) . ?
C25 C30 1.387(4) . ?
C25 C26 1.389(4) . ?
C26 C27 1.389(4) . ?
C27 C28 1.386(4) . ?
C28 C29 1.390(4) . ?
C29 C30 1.389(4) . ?
